data_7227724
loop_
_publ_author_name
'Zhang, Jian-Yong'
'Shi, Jun-Xia'
'Chen, Liang-Yan'
'Jia, Qin-Xiang'
'Deng, Wei'
'Gao, En-Qing'

_publ_section_title
;
 N-donor auxiliary ligand-directed assembly of CoII compounds with a
 2,2&#x2032;-dinitro-biphenyl-4,4&#x2032;-dicarboxylate ligand: structures
 and magnetic properties
;
_journal_issue 13
_journal_name_full CrystEngComm
_journal_page_first 1738
_journal_paper_doi 10.1039/C7CE00046D
_journal_volume 19
_journal_year 2017
_chemical_formula_sum 'C82 H60 Co5 N12 O38'
_chemical_formula_weight 2116.05
_chemical_name_systematic
; 
 ? 
;
_space_group_IT_number 15
_symmetry_cell_setting monoclinic
_symmetry_space_group_name_Hall '-C 2yc'
_symmetry_space_group_name_H-M 'C 1 2/c 1'
_atom_sites_solution_hydrogens geom
_atom_sites_solution_primary direct
_atom_sites_solution_secondary difmap
_audit_creation_method SHELXL-97
_audit_update_record
;
2016-10-07 deposited with the CCDC.
2017-02-21 downloaded from the CCDC.
;
_cell_angle_alpha 90.00
_cell_angle_beta 115.982(6)
_cell_angle_gamma 90.00
_cell_formula_units_Z 4
_cell_length_a 31.687(2)
_cell_length_b 10.9573(5)
_cell_length_c 27.1488(15)
_cell_measurement_reflns_used 2983
_cell_measurement_temperature 153(2)
_cell_measurement_theta_max 27.6290
_cell_measurement_theta_min 2.9610
_cell_volume 8473.5(9)
_computing_cell_refinement 'Bruker XSCANS'
_computing_data_collection 'Bruker XSCANS'
_computing_data_reduction 'Bruker SHELXTL'
_computing_molecular_graphics 'Bruker SHELXTL'
_computing_publication_material 'Bruker SHELXTL'
_computing_structure_refinement 'Bruker SHELXTL'
_computing_structure_solution 'Bruker SHELXTL'
_diffrn_ambient_temperature 153(2)
_diffrn_measured_fraction_theta_full 0.998
_diffrn_measured_fraction_theta_max 0.998
_diffrn_measurement_device_type 'CCD area detector'
_diffrn_measurement_method 'phi and omega scans'
_diffrn_radiation_monochromator graphite
_diffrn_radiation_source 'fine-focus sealed tube'
_diffrn_radiation_type MoK\a
_diffrn_radiation_wavelength 0.71073
_diffrn_reflns_av_R_equivalents 0.0666
_diffrn_reflns_av_sigmaI/netI 0.1229
_diffrn_reflns_limit_h_max 37
_diffrn_reflns_limit_h_min -25
_diffrn_reflns_limit_k_max 12
_diffrn_reflns_limit_k_min -13
_diffrn_reflns_limit_l_max 26
_diffrn_reflns_limit_l_min -32
_diffrn_reflns_number 16602
_diffrn_reflns_theta_full 25.01
_diffrn_reflns_theta_max 25.01
_diffrn_reflns_theta_min 2.68
_exptl_absorpt_coefficient_mu 1.062
_exptl_absorpt_correction_T_max 0.9488
_exptl_absorpt_correction_T_min 0.9012
_exptl_absorpt_correction_type multi-scan
_exptl_absorpt_process_details SADABS
_exptl_crystal_colour purple
_exptl_crystal_density_diffrn 1.657
_exptl_crystal_density_method 'not measured'
_exptl_crystal_description prism
_exptl_crystal_F_000 4292
_exptl_crystal_size_max 0.10
_exptl_crystal_size_mid 0.08
_exptl_crystal_size_min 0.05
_refine_diff_density_max 0.767
_refine_diff_density_min -0.534
_refine_diff_density_rms 0.097
_refine_ls_extinction_method none
_refine_ls_goodness_of_fit_ref 0.987
_refine_ls_hydrogen_treatment mixed
_refine_ls_matrix_type full
_refine_ls_number_parameters 631
_refine_ls_number_reflns 7445
_refine_ls_number_restraints 4
_refine_ls_restrained_S_all 0.987
_refine_ls_R_factor_all 0.1172
_refine_ls_R_factor_gt 0.0644
_refine_ls_shift/su_max 0.001
_refine_ls_shift/su_mean 0.000
_refine_ls_structure_factor_coef Fsqd
_refine_ls_weighting_details 'calc w=1/[\s^2^(Fo^2^)+(0.0629P)^2^+5.0000P] where P=(Fo^2^+2Fc^2^)/3'
_refine_ls_weighting_scheme calc
_refine_ls_wR_factor_gt 0.1332
_refine_ls_wR_factor_ref 0.1650
_reflns_number_gt 4601
_reflns_number_total 7445
_reflns_threshold_expression >2sigma(I)
_cod_data_source_file c7ce00046d2.cif
_cod_data_source_block 2
_cod_depositor_comments
;
The following automatic conversions were performed:

'_symmetry_cell_setting' value 'Monoclinic' changed to 'monoclinic'
according to
/usr/data/users/saulius/crontab/automatic-downloads/rss-feeds/RSC/lib/dictionaries/cif_core.dic
dictionary named 'cif_core.dic' version 2.4.2 from 2011-04-26.

Automatic conversion script
Id: cif_fix_values 4268 2015-11-12 08:31:59Z antanas 

 Adding full bibliography for 7227724--7227728.cif.
;
_cod_original_cell_volume 8473.4(8)
_cod_original_sg_symbol_H-M C2/c
_cod_database_code 7227724

loop_
_symmetry_equiv_pos_as_xyz
'x, y, z'
'-x, y, -z+1/2'
'x+1/2, y+1/2, z'
'-x+1/2, y+1/2, -z+1/2'
'-x, -y, -z'
'x, -y, z-1/2'
'-x+1/2, -y+1/2, -z'
'x+1/2, -y+1/2, z-1/2'

loop_
_atom_site_label
_atom_site_type_symbol
_atom_site_fract_x
_atom_site_fract_y
_atom_site_fract_z
_atom_site_U_iso_or_equiv
_atom_site_adp_type
_atom_site_occupancy
_atom_site_symmetry_multiplicity
_atom_site_calc_flag
_atom_site_refinement_flags
Co1 Co -0.52340(2) 0.44609(8) -0.12113(3) 0.0260(2) Uani 1 1 d .
Co2 Co -0.5000 0.5000 0.0000 0.0214(3) Uani 1 2 d S
Co3 Co -0.54206(2) 0.24335(7) -0.02375(3) 0.0255(2) Uani 1 1 d .
O1 O -0.50360(12) 0.3537(4) -0.04856(14) 0.0230(9) Uani 1 1 d D
O18 O -0.52591(16) 0.0769(4) -0.05281(17) 0.0353(11) Uani 1 1 d D
O2 O -0.43902(12) 0.5732(4) -0.00183(14) 0.0263(9) Uani 1 1 d .
O3 O -0.45705(13) 0.5298(4) -0.08992(14) 0.0339(11) Uani 1 1 d .
C19 C -0.68765(19) 0.7956(6) -0.2029(2) 0.0309(15) Uani 1 1 d .
C2 C -0.37740(19) 0.5464(6) -0.0283(2) 0.0293(14) Uani 1 1 d .
C1 C -0.42846(19) 0.5522(5) -0.0414(2) 0.0263(14) Uani 1 1 d .
C21 C -0.60611(19) 0.8495(6) -0.1472(2) 0.0316(15) Uani 1 1 d .
H21A H -0.5823 0.9073 -0.1368 0.038 Uiso 1 1 calc R
O15 O -0.69613(17) 1.0307(5) -0.2446(2) 0.080(2) Uani 1 1 d .
C6 C -0.29675(19) 0.5399(6) 0.0356(2) 0.0335(16) Uani 1 1 d .
C7 C -0.34335(19) 0.5499(6) 0.0255(2) 0.0344(16) Uani 1 1 d .
H7A H -0.3516 0.5588 0.0542 0.041 Uiso 1 1 calc R
N3 N -0.2624(2) 0.5444(7) 0.0934(2) 0.0587(19) Uani 1 1 d .
N6 N -0.7607(2) 0.9345(6) -0.1817(2) 0.062(2) Uani 1 1 d .
O14 O -0.62264(18) 1.0576(5) -0.2052(2) 0.0749(18) Uani 1 1 d .
N4 N -0.2066(2) 0.3352(6) 0.0590(3) 0.074(2) Uani 1 1 d .
N5 N -0.6569(2) 0.9973(5) -0.2142(2) 0.0479(16) Uani 1 1 d .
O11 O -0.22552(18) 0.5991(7) 0.1053(2) 0.095(2) Uani 1 1 d .
C18 C -0.67823(19) 0.6836(6) -0.1783(2) 0.0425(18) Uani 1 1 d .
H18C H -0.7022 0.6264 -0.1879 0.051 Uiso 1 1 calc R
C20 C -0.6506(2) 0.8769(6) -0.1875(2) 0.0326(15) Uani 1 1 d .
C22 C -0.7372(2) 0.8147(6) -0.2439(2) 0.0333(16) Uani 1 1 d .
C5 C -0.2819(2) 0.5258(6) -0.0050(2) 0.0382(17) Uani 1 1 d .
C27 C -0.7528(2) 0.7583(6) -0.2945(3) 0.0420(18) Uani 1 1 d .
H27A H -0.7310 0.7185 -0.3032 0.050 Uiso 1 1 calc R
C23 C -0.7719(2) 0.8715(6) -0.2340(2) 0.0390(17) Uani 1 1 d .
C13 C -0.1979(3) 0.4406(7) 0.0311(3) 0.054(2) Uani 1 1 d .
C17 C -0.6330(2) 0.6537(6) -0.1389(2) 0.0375(17) Uani 1 1 d .
H17A H -0.6271 0.5761 -0.1234 0.045 Uiso 1 1 calc R
O10 O -0.27296(19) 0.4992(6) 0.1280(2) 0.0784(19) Uani 1 1 d .
C8 C -0.2319(2) 0.5257(6) 0.0035(3) 0.0391(17) Uani 1 1 d .
O12 O -0.2470(2) 0.3113(6) 0.0523(3) 0.101(2) Uani 1 1 d .
C12 C -0.1526(2) 0.4447(7) 0.0336(3) 0.055(2) Uani 1 1 d .
H12A H -0.1310 0.3828 0.0507 0.066 Uiso 1 1 calc R
C3 C -0.3637(2) 0.5313(8) -0.0693(3) 0.061(2) Uani 1 1 d .
H3A H -0.3863 0.5271 -0.1055 0.074 Uiso 1 1 calc R
C4 C -0.3166(2) 0.5222(8) -0.0575(3) 0.063(3) Uani 1 1 d .
H4A H -0.3083 0.5133 -0.0862 0.076 Uiso 1 1 calc R
O13 O -0.1737(3) 0.2740(7) 0.0902(4) 0.144(4) Uani 1 1 d .
O6 O -0.54225(12) 0.5872(4) -0.07305(14) 0.0266(10) Uani 1 1 d .
O4 O -0.06901(16) 0.4608(5) 0.0168(2) 0.0664(16) Uani 1 1 d .
N1 N -0.54379(17) 0.5641(5) -0.18988(18) 0.0327(13) Uani 1 1 d .
C16 C -0.59744(19) 0.7371(5) -0.1228(2) 0.0272(14) Uani 1 1 d .
C25 C -0.83280(18) 0.8160(6) -0.3212(2) 0.0286(15) Uani 1 1 d .
C15 C -0.54971(18) 0.7007(6) -0.0786(2) 0.0259(14) Uani 1 1 d .
C26 C -0.7995(2) 0.7586(6) -0.3329(2) 0.0371(17) Uani 1 1 d .
H26A H -0.8084 0.7199 -0.3664 0.045 Uiso 1 1 calc R
C14 C -0.0921(2) 0.5571(7) 0.0125(3) 0.0414(17) Uani 1 1 d .
O17 O -0.72086(19) 0.9407(7) -0.1475(2) 0.116(3) Uani 1 1 d .
O16 O -0.7919(2) 0.9830(7) -0.1741(2) 0.107(3) Uani 1 1 d .
C10 C -0.1735(2) 0.6302(7) -0.0153(3) 0.055(2) Uani 1 1 d .
H10A H -0.1655 0.6983 -0.0299 0.066 Uiso 1 1 calc R
C11 C -0.1410(2) 0.5431(6) 0.0099(3) 0.0384(16) Uani 1 1 d .
O19 O -0.08993(17) 0.2278(5) 0.0113(2) 0.0717(17) Uani 1 1 d .
C24 C -0.8185(2) 0.8731(6) -0.2717(2) 0.0406(17) Uani 1 1 d .
H24A H -0.8404 0.9133 -0.2633 0.049 Uiso 1 1 calc R
C29 C -0.5792(2) 0.5319(6) -0.2377(2) 0.0432(18) Uani 1 1 d .
H29A H -0.5889 0.4509 -0.2424 0.052 Uiso 1 1 calc R
C33 C -0.5297(2) 0.6787(7) -0.1867(3) 0.050(2) Uani 1 1 d .
H33A H -0.5040 0.7033 -0.1549 0.061 Uiso 1 1 calc R
C30 C -0.6019(2) 0.6112(7) -0.2801(3) 0.051(2) Uani 1 1 d .
H30A H -0.6265 0.5837 -0.3123 0.061 Uiso 1 1 calc R
C9 C -0.2189(2) 0.6194(7) -0.0199(3) 0.059(2) Uani 1 1 d .
H9A H -0.2411 0.6782 -0.0395 0.071 Uiso 1 1 calc R
C32 C -0.5508(3) 0.7633(7) -0.2275(3) 0.072(3) Uani 1 1 d .
H32A H -0.5395 0.8430 -0.2227 0.086 Uiso 1 1 calc R
C31 C -0.5884(2) 0.7307(7) -0.2753(3) 0.061(2) Uani 1 1 d .
C34 C -0.6159(3) 0.8190(9) -0.3208(4) 0.125(5) Uani 1 1 d .
H34A H -0.6371 0.8657 -0.3109 0.150 Uiso 1 1 calc R
H34B H -0.6346 0.7741 -0.3540 0.150 Uiso 1 1 calc R
C35 C -0.5781(5) 0.9180(12) -0.3323(4) 0.131(5) Uani 1 1 d .
H35A H -0.5457 0.8911 -0.3141 0.157 Uiso 1 1 calc R
H35B H -0.5872 0.9295 -0.3711 0.157 Uiso 1 1 calc R
C36 C -0.5854(5) 1.0147(14) -0.3099(5) 0.159(7) Uani 1 1 d .
H36A H -0.5751 1.0040 -0.2708 0.191 Uiso 1 1 calc R
H36B H -0.6182 1.0389 -0.3270 0.191 Uiso 1 1 calc R
O5 O -0.07943(13) 0.6648(4) 0.01161(17) 0.0376(11) Uani 1 1 d .
O7 O -0.52201(13) 0.7832(4) -0.05146(15) 0.0316(10) Uani 1 1 d .
C28 C -0.88432(18) 0.8169(5) -0.3619(2) 0.0241(14) Uani 1 1 d .
O9 O -0.89574(13) 0.7624(4) -0.40595(15) 0.0364(11) Uani 1 1 d .
O8 O -0.91100(13) 0.8744(4) -0.34671(15) 0.0368(11) Uani 1 1 d .
C37 C -0.5502(4) 1.1174(12) -0.3237(4) 0.094(4) Uani 1 1 d .
C38 C -0.5596(3) 1.2343(11) -0.3173(4) 0.088(3) Uani 1 1 d .
H38A H -0.5825 1.2530 -0.3058 0.105 Uiso 1 1 calc R
C41 C -0.5153(4) 1.0964(9) -0.3397(4) 0.090(3) Uani 1 1 d .
H41A H -0.5079 1.0167 -0.3449 0.108 Uiso 1 1 calc R
C40 C -0.4910(3) 1.1936(8) -0.3483(3) 0.054(2) Uani 1 1 d .
H40A H -0.4665 1.1775 -0.3576 0.065 Uiso 1 1 calc R
C39 C -0.5354(3) 1.3253(8) -0.3276(3) 0.058(2) Uani 1 1 d .
H39A H -0.5429 1.4054 -0.3233 0.070 Uiso 1 1 calc R
N2 N -0.50169(18) 1.3069(6) -0.3436(2) 0.0406(14) Uani 1 1 d .
HW1 H -0.4771(12) 0.323(6) -0.042(3) 0.06(2) Uiso 1 1 d D
H18A H -0.541(2) 0.017(5) -0.046(3) 0.10(4) Uiso 1 1 d D
H18B H -0.4969(9) 0.056(6) -0.040(3) 0.09(3) Uiso 1 1 d D

loop_
_atom_site_aniso_label
_atom_site_aniso_U_11
_atom_site_aniso_U_22
_atom_site_aniso_U_33
_atom_site_aniso_U_23
_atom_site_aniso_U_13
_atom_site_aniso_U_12
Co1 0.0151(4) 0.0377(5) 0.0223(4) 0.0021(4) 0.0054(3) -0.0018(4)
Co2 0.0113(5) 0.0290(7) 0.0220(5) 0.0020(5) 0.0055(4) 0.0008(5)
Co3 0.0124(4) 0.0346(5) 0.0269(4) 0.0034(4) 0.0061(3) -0.0021(3)
O1 0.011(2) 0.030(2) 0.0236(19) -0.0007(18) 0.0043(17) 0.0033(18)
O18 0.030(3) 0.037(3) 0.037(2) 0.004(2) 0.013(2) -0.002(2)
O2 0.014(2) 0.038(3) 0.030(2) -0.0018(19) 0.0124(17) -0.0021(18)
O3 0.018(2) 0.057(3) 0.026(2) 0.005(2) 0.0083(18) -0.005(2)
C19 0.017(3) 0.030(4) 0.034(3) 0.002(3) 0.000(3) 0.004(3)
C2 0.017(3) 0.043(4) 0.029(3) 0.000(3) 0.011(3) -0.004(3)
C1 0.016(3) 0.032(4) 0.033(3) 0.001(3) 0.012(3) -0.009(3)
C21 0.020(3) 0.034(4) 0.034(3) 0.003(3) 0.006(3) -0.003(3)
O15 0.039(3) 0.052(4) 0.099(4) 0.034(3) -0.016(3) 0.003(3)
C6 0.012(3) 0.051(4) 0.032(3) -0.006(3) 0.005(3) 0.001(3)
C7 0.020(3) 0.053(4) 0.030(3) 0.000(3) 0.011(3) -0.002(3)
N3 0.026(3) 0.101(6) 0.048(4) -0.007(4) 0.015(3) -0.001(3)
N6 0.032(4) 0.099(6) 0.036(3) -0.018(4) -0.003(3) 0.014(4)
O14 0.042(3) 0.051(3) 0.107(4) 0.034(3) 0.010(3) -0.005(3)
N4 0.045(4) 0.060(5) 0.111(6) 0.008(4) 0.029(4) 0.002(4)
N5 0.033(3) 0.042(4) 0.049(3) 0.009(3) -0.001(3) -0.001(3)
O11 0.035(3) 0.178(7) 0.064(4) -0.033(4) 0.013(3) -0.043(4)
C18 0.012(3) 0.048(5) 0.052(4) 0.004(4) -0.001(3) -0.007(3)
C20 0.023(3) 0.033(4) 0.033(3) 0.005(3) 0.004(3) 0.003(3)
C22 0.018(3) 0.037(4) 0.033(3) 0.001(3) 0.000(3) -0.003(3)
C5 0.014(3) 0.058(5) 0.046(4) -0.001(3) 0.016(3) -0.006(3)
C27 0.018(3) 0.054(5) 0.045(4) -0.009(3) 0.006(3) 0.009(3)
C23 0.026(4) 0.052(5) 0.027(3) -0.010(3) 0.000(3) 0.002(3)
C13 0.058(5) 0.043(5) 0.076(5) 0.009(4) 0.042(4) -0.003(4)
C17 0.025(3) 0.030(4) 0.040(3) 0.014(3) -0.002(3) 0.004(3)
O10 0.059(4) 0.124(6) 0.044(3) 0.017(3) 0.015(3) -0.007(3)
C8 0.018(3) 0.055(5) 0.045(4) 0.006(3) 0.014(3) 0.001(3)
O12 0.068(4) 0.088(5) 0.168(6) 0.020(5) 0.071(5) -0.003(4)
C12 0.033(4) 0.059(5) 0.082(5) 0.014(4) 0.032(4) 0.000(4)
C3 0.023(4) 0.126(8) 0.037(4) -0.006(4) 0.015(3) -0.009(4)
C4 0.022(4) 0.133(8) 0.041(4) -0.014(4) 0.020(3) -0.013(4)
O13 0.075(5) 0.118(6) 0.209(9) 0.098(6) 0.035(5) 0.025(4)
O6 0.013(2) 0.035(3) 0.024(2) 0.0033(19) 0.0013(16) 0.0071(18)
O4 0.031(3) 0.048(3) 0.132(5) 0.006(3) 0.046(3) 0.006(2)
N1 0.028(3) 0.038(3) 0.029(3) 0.004(2) 0.010(2) -0.003(3)
C16 0.016(3) 0.032(4) 0.028(3) -0.001(3) 0.005(3) -0.003(3)
C25 0.015(3) 0.037(4) 0.025(3) 0.011(3) 0.000(2) 0.003(3)
C15 0.014(3) 0.039(4) 0.021(3) 0.002(3) 0.005(2) 0.004(3)
C26 0.019(3) 0.048(4) 0.030(3) -0.003(3) -0.003(3) 0.000(3)
C14 0.024(4) 0.052(5) 0.048(4) -0.003(4) 0.016(3) 0.000(4)
O17 0.038(3) 0.201(8) 0.071(4) -0.064(5) -0.011(3) 0.024(4)
O16 0.048(4) 0.189(8) 0.066(4) -0.049(4) 0.009(3) 0.031(4)
C10 0.035(4) 0.059(5) 0.081(5) 0.022(4) 0.035(4) 0.004(4)
C11 0.023(3) 0.044(4) 0.053(4) 0.007(4) 0.022(3) -0.001(3)
O19 0.049(3) 0.058(4) 0.120(5) 0.022(3) 0.048(3) 0.012(3)
C24 0.019(3) 0.058(5) 0.038(4) -0.005(3) 0.007(3) 0.013(3)
C29 0.044(4) 0.049(5) 0.031(3) 0.003(3) 0.011(3) -0.008(3)
C33 0.037(4) 0.059(5) 0.043(4) 0.003(4) 0.007(3) -0.013(4)
C30 0.039(4) 0.076(6) 0.028(3) 0.008(4) 0.005(3) -0.019(4)
C9 0.030(4) 0.073(6) 0.079(5) 0.030(5) 0.029(4) 0.008(4)
C32 0.055(5) 0.058(6) 0.074(5) 0.027(5) 0.003(5) -0.018(4)
C31 0.039(4) 0.071(6) 0.056(5) 0.025(4) 0.004(4) -0.014(4)
C34 0.098(8) 0.101(8) 0.104(7) 0.080(7) -0.023(6) -0.036(6)
C35 0.155(12) 0.152(13) 0.069(7) 0.049(8) 0.035(7) 0.060(10)
C36 0.188(15) 0.178(16) 0.102(9) -0.023(10) 0.055(10) 0.079(13)
O5 0.027(2) 0.035(3) 0.054(3) 0.002(2) 0.021(2) -0.008(2)
O7 0.019(2) 0.036(3) 0.031(2) 0.002(2) 0.0026(18) -0.0076(19)
C28 0.012(3) 0.029(4) 0.025(3) 0.005(3) 0.002(2) 0.004(3)
O9 0.022(2) 0.049(3) 0.029(2) -0.007(2) 0.0024(19) 0.001(2)
O8 0.018(2) 0.051(3) 0.030(2) -0.004(2) 0.0006(18) 0.009(2)
C37 0.093(8) 0.105(10) 0.070(6) 0.026(7) 0.022(6) -0.051(8)
C38 0.068(6) 0.120(10) 0.092(7) 0.041(7) 0.051(6) -0.014(7)
C41 0.136(10) 0.055(6) 0.074(6) 0.012(5) 0.042(7) -0.019(7)
C40 0.075(6) 0.058(5) 0.038(4) 0.005(4) 0.032(4) 0.001(5)
C39 0.056(5) 0.069(6) 0.059(5) 0.016(4) 0.033(4) 0.003(4)
N2 0.034(3) 0.055(4) 0.035(3) -0.001(3) 0.017(3) -0.001(3)

loop_
_atom_type_symbol
_atom_type_description
_atom_type_scat_dispersion_real
_atom_type_scat_dispersion_imag
_atom_type_scat_source
C C 0.0033 0.0016 'International Tables Vol C Tables 4.2.6.8 and 6.1.1.4'
H H 0.0000 0.0000 'International Tables Vol C Tables 4.2.6.8 and 6.1.1.4'
N N 0.0061 0.0033 'International Tables Vol C Tables 4.2.6.8 and 6.1.1.4'
O O 0.0106 0.0060 'International Tables Vol C Tables 4.2.6.8 and 6.1.1.4'
Co Co 0.3494 0.9721 'International Tables Vol C Tables 4.2.6.8 and 6.1.1.4'

loop_
_geom_angle_atom_site_label_1
_geom_angle_atom_site_label_2
_geom_angle_atom_site_label_3
_geom_angle
_geom_angle_site_symmetry_1
_geom_angle_site_symmetry_3
O8 Co1 O1 92.68(15) 4_344 .
O8 Co1 O3 176.77(17) 4_344 .
O1 Co1 O3 89.84(14) . .
O8 Co1 N1 89.87(17) 4_344 .
O1 Co1 N1 171.93(18) . .
O3 Co1 N1 87.37(17) . .
O8 Co1 N2 92.48(19) 4_344 2_444
O1 Co1 N2 93.53(18) . 2_444
O3 Co1 N2 89.38(19) . 2_444
N1 Co1 N2 94.0(2) . 2_444
O8 Co1 O6 91.90(16) 4_344 .
O1 Co1 O6 80.26(14) . .
O3 Co1 O6 86.53(15) . .
N1 Co1 O6 92.01(17) . .
N2 Co1 O6 172.56(15) 2_444 .
O1 Co2 O1 180.0(2) . 5_465
O1 Co2 O6 85.12(14) . .
O1 Co2 O6 94.88(14) 5_465 .
O1 Co2 O6 94.88(14) . 5_465
O1 Co2 O6 85.12(14) 5_465 5_465
O6 Co2 O6 180.0(2) . 5_465
O1 Co2 O2 85.67(15) . 5_465
O1 Co2 O2 94.33(15) 5_465 5_465
O6 Co2 O2 89.06(14) . 5_465
O6 Co2 O2 90.94(14) 5_465 5_465
O1 Co2 O2 94.33(15) . .
O1 Co2 O2 85.67(15) 5_465 .
O6 Co2 O2 90.94(14) . .
O6 Co2 O2 89.06(14) 5_465 .
O2 Co2 O2 180.0(3) 5_465 .
O5 Co3 O1 167.44(17) 3_445 .
O5 Co3 O9 87.78(16) 3_445 4_344
O1 Co3 O9 95.85(15) . 4_344
O5 Co3 O18 95.57(18) 3_445 .
O1 Co3 O18 96.33(17) . .
O9 Co3 O18 91.77(17) 4_344 .
O5 Co3 O7 89.84(15) 3_445 5_465
O1 Co3 O7 86.68(14) . 5_465
O9 Co3 O7 177.43(16) 4_344 5_465
O18 Co3 O7 87.50(16) . 5_465
O5 Co3 O2 86.78(16) 3_445 5_465
O1 Co3 O2 81.54(15) . 5_465
O9 Co3 O2 85.48(15) 4_344 5_465
O18 Co3 O2 176.32(15) . 5_465
O7 Co3 O2 95.35(14) 5_465 5_465
Co3 O1 Co2 97.18(17) . .
Co3 O1 Co1 129.53(17) . .
Co2 O1 Co1 97.99(16) . .
C1 O2 Co2 122.0(3) . .
C1 O2 Co3 127.8(4) . 5_465
Co2 O2 Co3 87.84(14) . 5_465
C1 O3 Co1 130.1(4) . .
C18 C19 C20 117.1(5) . .
C18 C19 C22 115.1(5) . .
C20 C19 C22 127.7(5) . .
C3 C2 C7 118.8(6) . .
C3 C2 C1 120.4(5) . .
C7 C2 C1 120.8(5) . .
O3 C1 O2 125.7(5) . .
O3 C1 C2 116.7(5) . .
O2 C1 C2 117.5(5) . .
C16 C21 C20 119.7(6) . .
C7 C6 C5 123.9(5) . .
C7 C6 N3 115.9(6) . .
C5 C6 N3 120.3(5) . .
C6 C7 C2 118.6(6) . .
O11 N3 O10 122.9(6) . .
O11 N3 C6 118.2(7) . .
O10 N3 C6 118.7(6) . .
O17 N6 O16 120.1(6) . .
O17 N6 C23 120.1(7) . .
O16 N6 C23 119.8(5) . .
O13 N4 O12 120.1(8) . .
O13 N4 C13 119.5(7) . .
O12 N4 C13 120.3(7) . .
O14 N5 O15 122.7(6) . .
O14 N5 C20 118.4(5) . .
O15 N5 C20 118.9(6) . .
C19 C18 C17 121.0(6) . .
C19 C20 C21 122.2(6) . .
C19 C20 N5 120.8(5) . .
C21 C20 N5 117.0(5) . .
C27 C22 C23 115.1(5) . .
C27 C22 C19 118.7(6) . .
C23 C22 C19 125.6(5) . .
C4 C5 C6 115.8(6) . .
C4 C5 C8 118.3(6) . .
C6 C5 C8 125.7(5) . .
C22 C27 C26 122.9(6) . .
C24 C23 C22 122.9(5) . .
C24 C23 N6 115.8(6) . .
C22 C23 N6 121.3(5) . .
C8 C13 C12 122.9(7) . .
C8 C13 N4 122.4(7) . .
C12 C13 N4 114.7(7) . .
C16 C17 C18 120.8(6) . .
C9 C8 C13 116.3(6) . .
C9 C8 C5 116.2(6) . .
C13 C8 C5 127.4(6) . .
C11 C12 C13 118.3(7) . .
C2 C3 C4 120.9(6) . .
C5 C4 C3 122.1(6) . .
C15 O6 Co2 125.2(3) . .
C15 O6 Co1 133.3(4) . .
Co2 O6 Co1 90.78(14) . .
C33 N1 C29 115.4(5) . .
C33 N1 Co1 123.8(4) . .
C29 N1 Co1 119.7(4) . .
C17 C16 C21 119.1(5) . .
C17 C16 C15 118.3(5) . .
C21 C16 C15 122.6(5) . .
C24 C25 C26 118.5(5) . .
C24 C25 C28 119.9(6) . .
C26 C25 C28 121.6(5) . .
O7 C15 O6 126.5(5) . .
O7 C15 C16 118.5(5) . .
O6 C15 C16 115.0(5) . .
C25 C26 C27 120.1(6) . .
O5 C14 O4 127.8(6) . .
O5 C14 C11 115.0(6) . .
O4 C14 C11 117.2(6) . .
C11 C10 C9 120.8(7) . .
C10 C11 C12 119.3(6) . .
C10 C11 C14 119.0(6) . .
C12 C11 C14 121.7(6) . .
C25 C24 C23 120.6(6) . .
N1 C29 C30 123.9(6) . .
N1 C33 C32 123.8(6) . .
C31 C30 C29 120.1(6) . .
C8 C9 C10 122.2(7) . .
C31 C32 C33 120.1(7) . .
C32 C31 C30 116.5(6) . .
C32 C31 C34 124.0(8) . .
C30 C31 C34 119.5(7) . .
C31 C34 C35 110.4(7) . .
C36 C35 C34 98.3(13) . .
C35 C36 C37 99.5(13) . .
C14 O5 Co3 132.3(5) . 3
C15 O7 Co3 125.6(4) . 5_465
O9 C28 O8 127.0(5) . .
O9 C28 C25 117.6(5) . .
O8 C28 C25 115.3(5) . .
C28 O9 Co3 134.1(4) . 4_354
C28 O8 Co1 139.6(3) . 4_354
C38 C37 C41 117.0(10) . .
C38 C37 C36 113.1(12) . .
C41 C37 C36 129.9(12) . .
C37 C38 C39 119.8(10) . .
C37 C41 C40 120.4(10) . .
N2 C40 C41 121.5(9) . .
N2 C39 C38 124.2(9) . .
C40 N2 C39 117.0(7) . .
C40 N2 Co1 118.1(5) . 2_464
C39 N2 Co1 123.3(5) . 2_464

loop_
_geom_bond_atom_site_label_1
_geom_bond_atom_site_label_2
_geom_bond_distance
_geom_bond_site_symmetry_2
Co1 O8 2.027(4) 4_344
Co1 O1 2.054(4) .
Co1 O3 2.102(4) .
Co1 N1 2.125(5) .
Co1 N2 2.132(6) 2_444
Co1 O6 2.266(4) .
Co2 O1 2.047(4) .
Co2 O1 2.047(4) 5_465
Co2 O6 2.077(3) .
Co2 O6 2.077(3) 5_465
Co2 O2 2.113(4) 5_465
Co2 O2 2.113(4) .
Co3 O5 2.015(4) 3_445
Co3 O1 2.030(4) .
Co3 O9 2.067(4) 4_344
Co3 O18 2.137(5) .
Co3 O7 2.178(3) 5_465
Co3 O2 2.291(4) 5_465
O2 C1 1.278(6) .
O2 Co3 2.291(4) 5_465
O3 C1 1.254(6) .
C19 C18 1.366(8) .
C19 C20 1.384(8) .
C19 C22 1.489(7) .
C2 C3 1.372(8) .
C2 C7 1.384(7) .
C2 C1 1.498(7) .
C21 C16 1.368(8) .
C21 C20 1.387(7) .
O15 N5 1.208(6) .
C6 C7 1.383(8) .
C6 C5 1.383(8) .
C6 N3 1.468(7) .
N3 O11 1.224(7) .
N3 O10 1.229(7) .
N6 O17 1.196(7) .
N6 O16 1.219(8) .
N6 C23 1.475(8) .
O14 N5 1.201(7) .
N4 O13 1.217(8) .
N4 O12 1.239(8) .
N4 C13 1.473(9) .
N5 C20 1.476(8) .
C18 C17 1.402(7) .
C22 C27 1.386(8) .
C22 C23 1.388(9) .
C5 C4 1.367(8) .
C5 C8 1.499(8) .
C27 C26 1.387(8) .
C23 C24 1.381(8) .
C13 C8 1.371(9) .
C13 C12 1.409(9) .
C17 C16 1.364(8) .
C8 C9 1.361(9) .
C12 C11 1.384(9) .
C3 C4 1.386(9) .
O6 C15 1.263(7) .
O4 C14 1.261(8) .
N1 C33 1.322(8) .
N1 C29 1.340(7) .
C16 C15 1.515(7) .
C25 C24 1.368(8) .
C25 C26 1.378(8) .
C25 C28 1.518(7) .
C15 O7 1.251(7) .
C14 O5 1.250(8) .
C14 C11 1.528(8) .
C10 C11 1.349(9) .
C10 C9 1.395(9) .
C29 C30 1.368(8) .
C33 C32 1.373(9) .
C30 C31 1.366(10) .
C32 C31 1.371(9) .
C31 C34 1.508(10) .
C34 C35 1.745(15) .
C35 C36 1.294(14) .
C36 C37 1.736(18) .
O5 Co3 2.015(4) 3
O7 Co3 2.178(3) 5_465
C28 O9 1.241(6) .
C28 O8 1.259(6) .
O9 Co3 2.067(4) 4_354
O8 Co1 2.027(4) 4_354
C37 C38 1.342(14) .
C37 C41 1.375(14) .
C38 C39 1.359(11) .
C41 C40 1.393(11) .
C40 N2 1.309(9) .
C39 N2 1.332(9) .
N2 Co1 2.132(6) 2_464

loop_
_geom_torsion_atom_site_label_1
_geom_torsion_atom_site_label_2
_geom_torsion_atom_site_label_3
_geom_torsion_atom_site_label_4
_geom_torsion
_geom_torsion_site_symmetry_1
_geom_torsion_site_symmetry_4
O5 Co3 O1 Co2 -0.8(8) 3_445 .
O9 Co3 O1 Co2 105.55(16) 4_344 .
O18 Co3 O1 Co2 -162.01(15) . .
O7 Co3 O1 Co2 -74.90(15) 5_465 .
O2 Co3 O1 Co2 21.01(13) 5_465 .
O5 Co3 O1 Co1 -107.4(7) 3_445 .
O9 Co3 O1 Co1 -1.1(3) 4_344 .
O18 Co3 O1 Co1 91.4(3) . .
O7 Co3 O1 Co1 178.5(3) 5_465 .
O2 Co3 O1 Co1 -85.6(2) 5_465 .
O1 Co2 O1 Co3 80(100) 5_465 .
O6 Co2 O1 Co3 -112.11(15) . .
O6 Co2 O1 Co3 67.89(15) 5_465 .
O2 Co2 O1 Co3 -22.69(14) 5_465 .
O2 Co2 O1 Co3 157.31(14) . .
O1 Co2 O1 Co1 -148(100) 5_465 .
O6 Co2 O1 Co1 19.61(15) . .
O6 Co2 O1 Co1 -160.39(15) 5_465 .
O2 Co2 O1 Co1 109.03(15) 5_465 .
O2 Co2 O1 Co1 -70.97(15) . .
O8 Co1 O1 Co3 -3.4(3) 4_344 .
O3 Co1 O1 Co3 174.6(3) . .
N1 Co1 O1 Co3 104.9(12) . .
N2 Co1 O1 Co3 -96.0(3) 2_444 .
O6 Co1 O1 Co3 88.1(3) . .
O8 Co1 O1 Co2 -109.58(17) 4_344 .
O3 Co1 O1 Co2 68.39(17) . .
N1 Co1 O1 Co2 -1.3(13) . .
N2 Co1 O1 Co2 157.76(19) 2_444 .
O6 Co1 O1 Co2 -18.12(14) . .
O1 Co2 O2 C1 25.8(4) . .
O1 Co2 O2 C1 -154.2(4) 5_465 .
O6 Co2 O2 C1 -59.4(4) . .
O6 Co2 O2 C1 120.6(4) 5_465 .
O2 Co2 O2 C1 160(100) 5_465 .
O1 Co2 O2 Co3 160.17(13) . 5_465
O1 Co2 O2 Co3 -19.83(13) 5_465 5_465
O6 Co2 O2 Co3 75.00(14) . 5_465
O6 Co2 O2 Co3 -105.00(14) 5_465 5_465
O2 Co2 O2 Co3 -65(100) 5_465 5_465
O8 Co1 O3 C1 115(3) 4_344 .
O1 Co1 O3 C1 -26.2(5) . .
N1 Co1 O3 C1 146.2(5) . .
N2 Co1 O3 C1 -119.7(5) 2_444 .
O6 Co1 O3 C1 54.0(5) . .
Co1 O3 C1 O2 -29.2(9) . .
Co1 O3 C1 C2 147.0(4) . .
Co2 O2 C1 O3 28.2(8) . .
Co3 O2 C1 O3 -87.2(7) 5_465 .
Co2 O2 C1 C2 -148.0(4) . .
Co3 O2 C1 C2 96.7(5) 5_465 .
C3 C2 C1 O3 7.3(9) . .
C7 C2 C1 O3 -169.4(6) . .
C3 C2 C1 O2 -176.2(7) . .
C7 C2 C1 O2 7.2(9) . .
C5 C6 C7 C2 -0.4(10) . .
N3 C6 C7 C2 180.0(6) . .
C3 C2 C7 C6 1.0(10) . .
C1 C2 C7 C6 177.7(6) . .
C7 C6 N3 O11 -141.5(7) . .
C5 C6 N3 O11 38.9(10) . .
C7 C6 N3 O10 34.5(10) . .
C5 C6 N3 O10 -145.1(7) . .
C20 C19 C18 C17 0.6(10) . .
C22 C19 C18 C17 -180.0(6) . .
C18 C19 C20 C21 -2.8(10) . .
C22 C19 C20 C21 177.8(6) . .
C18 C19 C20 N5 176.5(6) . .
C22 C19 C20 N5 -2.9(11) . .
C16 C21 C20 C19 2.5(10) . .
C16 C21 C20 N5 -176.7(6) . .
O14 N5 C20 C19 -169.7(7) . .
O15 N5 C20 C19 9.6(10) . .
O14 N5 C20 C21 9.6(9) . .
O15 N5 C20 C21 -171.1(6) . .
C18 C19 C22 C27 -74.4(8) . .
C20 C19 C22 C27 105.0(8) . .
C18 C19 C22 C23 96.4(8) . .
C20 C19 C22 C23 -84.2(10) . .
C7 C6 C5 C4 0.1(11) . .
N3 C6 C5 C4 179.7(7) . .
C7 C6 C5 C8 174.2(6) . .
N3 C6 C5 C8 -6.2(11) . .
C23 C22 C27 C26 0.3(10) . .
C19 C22 C27 C26 172.1(6) . .
C27 C22 C23 C24 -0.6(10) . .
C19 C22 C23 C24 -171.7(6) . .
C27 C22 C23 N6 179.5(6) . .
C19 C22 C23 N6 8.4(10) . .
O17 N6 C23 C24 -177.6(8) . .
O16 N6 C23 C24 0.4(11) . .
O17 N6 C23 C22 2.3(11) . .
O16 N6 C23 C22 -179.6(8) . .
O13 N4 C13 C8 -168.0(9) . .
O12 N4 C13 C8 9.6(12) . .
O13 N4 C13 C12 13.9(12) . .
O12 N4 C13 C12 -168.5(8) . .
C19 C18 C17 C16 1.9(10) . .
C12 C13 C8 C9 -2.9(11) . .
N4 C13 C8 C9 179.1(7) . .
C12 C13 C8 C5 175.5(7) . .
N4 C13 C8 C5 -2.4(12) . .
C4 C5 C8 C9 59.2(10) . .
C6 C5 C8 C9 -114.8(8) . .
C4 C5 C8 C13 -119.3(9) . .
C6 C5 C8 C13 66.8(11) . .
C8 C13 C12 C11 4.1(12) . .
N4 C13 C12 C11 -177.8(6) . .
C7 C2 C3 C4 -1.4(12) . .
C1 C2 C3 C4 -178.0(7) . .
C6 C5 C4 C3 -0.4(12) . .
C8 C5 C4 C3 -175.0(7) . .
C2 C3 C4 C5 1.1(13) . .
O1 Co2 O6 C15 -165.6(5) . .
O1 Co2 O6 C15 14.4(5) 5_465 .
O6 Co2 O6 C15 -54(100) 5_465 .
O2 Co2 O6 C15 108.6(5) 5_465 .
O2 Co2 O6 C15 -71.4(5) . .
O1 Co2 O6 Co1 -17.53(14) . .
O1 Co2 O6 Co1 162.47(14) 5_465 .
O6 Co2 O6 Co1 94(100) 5_465 .
O2 Co2 O6 Co1 -103.26(14) 5_465 .
O2 Co2 O6 Co1 76.74(14) . .
O8 Co1 O6 C15 -106.3(5) 4_344 .
O1 Co1 O6 C15 161.3(5) . .
O3 Co1 O6 C15 70.9(5) . .
N1 Co1 O6 C15 -16.4(5) . .
N2 Co1 O6 C15 127.7(15) 2_444 .
O8 Co1 O6 Co2 110.06(15) 4_344 .
O1 Co1 O6 Co2 17.67(14) . .
O3 Co1 O6 Co2 -72.76(15) . .
N1 Co1 O6 Co2 -160.01(17) . .
N2 Co1 O6 Co2 -15.9(16) 2_444 .
O8 Co1 N1 C33 141.5(6) 4_344 .
O1 Co1 N1 C33 33.1(16) . .
O3 Co1 N1 C33 -36.8(6) . .
N2 Co1 N1 C33 -126.0(6) 2_444 .
O6 Co1 N1 C33 49.6(6) . .
O8 Co1 N1 C29 -25.6(5) 4_344 .
O1 Co1 N1 C29 -134.0(11) . .
O3 Co1 N1 C29 156.1(5) . .
N2 Co1 N1 C29 66.9(5) 2_444 .
O6 Co1 N1 C29 -117.5(5) . .
C18 C17 C16 C21 -2.2(10) . .
C18 C17 C16 C15 177.9(6) . .
C20 C21 C16 C17 0.1(9) . .
C20 C21 C16 C15 179.9(5) . .
Co2 O6 C15 O7 30.6(8) . .
Co1 O6 C15 O7 -102.9(6) . .
Co2 O6 C15 C16 -149.1(4) . .
Co1 O6 C15 C16 77.4(6) . .
C17 C16 C15 O7 -157.2(6) . .
C21 C16 C15 O7 22.9(9) . .
C17 C16 C15 O6 22.5(8) . .
C21 C16 C15 O6 -157.4(6) . .
C24 C25 C26 C27 0.6(9) . .
C28 C25 C26 C27 -179.3(6) . .
C22 C27 C26 C25 -0.4(10) . .
C9 C10 C11 C12 -2.7(11) . .
C9 C10 C11 C14 178.3(7) . .
C13 C12 C11 C10 -1.1(11) . .
C13 C12 C11 C14 177.8(6) . .
O5 C14 C11 C10 27.8(9) . .
O4 C14 C11 C10 -154.2(7) . .
O5 C14 C11 C12 -151.1(7) . .
O4 C14 C11 C12 26.9(10) . .
C26 C25 C24 C23 -0.9(10) . .
C28 C25 C24 C23 179.1(6) . .
C22 C23 C24 C25 0.9(11) . .
N6 C23 C24 C25 -179.2(6) . .
C33 N1 C29 C30 -3.7(10) . .
Co1 N1 C29 C30 164.5(5) . .
C29 N1 C33 C32 3.8(11) . .
Co1 N1 C33 C32 -163.9(6) . .
N1 C29 C30 C31 0.8(12) . .
C13 C8 C9 C10 -1.1(11) . .
C5 C8 C9 C10 -179.8(7) . .
C11 C10 C9 C8 4.0(12) . .
N1 C33 C32 C31 -0.9(13) . .
C33 C32 C31 C30 -2.2(13) . .
C33 C32 C31 C34 175.5(9) . .
C29 C30 C31 C32 2.2(13) . .
C29 C30 C31 C34 -175.6(8) . .
C32 C31 C34 C35 43.1(14) . .
C30 C31 C34 C35 -139.2(9) . .
C31 C34 C35 C36 -105.5(11) . .
C34 C35 C36 C37 -177.3(7) . .
O4 C14 O5 Co3 39.6(10) . 3
C11 C14 O5 Co3 -142.6(4) . 3
O6 C15 O7 Co3 -12.4(9) . 5_465
C16 C15 O7 Co3 167.3(4) . 5_465
C24 C25 C28 O9 -178.9(6) . .
C26 C25 C28 O9 1.0(8) . .
C24 C25 C28 O8 1.3(8) . .
C26 C25 C28 O8 -178.8(6) . .
O8 C28 O9 Co3 4.4(10) . 4_354
C25 C28 O9 Co3 -175.4(4) . 4_354
O9 C28 O8 Co1 -15.8(11) . 4_354
C25 C28 O8 Co1 164.0(4) . 4_354
C35 C36 C37 C38 164.1(10) . .
C35 C36 C37 C41 -15.8(16) . .
C41 C37 C38 C39 1.2(15) . .
C36 C37 C38 C39 -178.8(8) . .
C38 C37 C41 C40 0.5(14) . .
C36 C37 C41 C40 -179.5(8) . .
C37 C41 C40 N2 -2.8(13) . .
C37 C38 C39 N2 -0.8(14) . .
C41 C40 N2 C39 3.1(10) . .
C41 C40 N2 Co1 -162.9(6) . 2_464
C38 C39 N2 C40 -1.4(10) . .
C38 C39 N2 Co1 163.8(6) . 2_464
